data_4322357
loop_
_publ_author_name
'Hee-Joon Kim'
'James E. Redman'
'Moshe Nakash'
'Neil Feeder'
'Simon J. Teat'
'Jeremy K. M. Sanders'

_publ_section_title
;
 Synthesis, Structure, and Modeling of a Cyclic Rhodium(III) Porphyrin
 Dimer with an Encapsulated 4,4'-Bipyridine Ligand
;
_journal_name_full 'Inorganic Chemistry'
_journal_page_first 5178
_journal_page_last 5183
_journal_paper_doi 10.1021/ic990593i
_journal_volume 38
_journal_year 1999
_chemical_formula_moiety 'C130 H160 I2 N10 Rh2, 2(C H2 Cl2)'
_chemical_formula_sum 'C132 H164 Cl4 I2 N10 Rh2'
_chemical_formula_weight 2492.15
_chemical_name_systematic
; 
 ? 
;
_space_group_IT_number 2
_symmetry_cell_setting triclinic
_symmetry_space_group_name_Hall '-P 1'
_symmetry_space_group_name_H-M 'P -1'
_atom_sites_solution_hydrogens geom
_atom_sites_solution_primary direct
_atom_sites_solution_secondary difmap
_audit_creation_method SHELXL-97
_cell_angle_alpha 110.27(2)
_cell_angle_beta 90.74(2)
_cell_angle_gamma 95.93(2)
_cell_formula_units_Z 1
_cell_length_a 15.207(2)
_cell_length_b 17.479(2)
_cell_length_c 12.347(2)
_cell_measurement_temperature 180(2)
_cell_volume 3058.0(8)
_computing_cell_refinement 'R-AXIS Process'
_computing_data_collection 'R-AXIS Control'
_computing_data_reduction 'R-AXIS Process'
_computing_publication_material 'SHELX-97 (Sheldrick, 1997)'
_computing_structure_refinement 'SHELXL-97 (Sheldrick, 1997)'
_computing_structure_solution 'SHELXS-97 (Sheldrick, 1990)'
_diffrn_ambient_temperature 180(2)
_diffrn_measured_fraction_theta_full 0.935
_diffrn_measured_fraction_theta_max 0.935
_diffrn_measurement_device_type 'R-Axis IIc'
_diffrn_radiation_monochromator graphite
_diffrn_radiation_source 'rotating anode'
_diffrn_radiation_type MoK\a
_diffrn_radiation_wavelength 0.71073
_diffrn_reflns_av_R_equivalents 0.0449
_diffrn_reflns_av_sigmaI/netI 0.0838
_diffrn_reflns_limit_h_max 18
_diffrn_reflns_limit_h_min 0
_diffrn_reflns_limit_k_max 20
_diffrn_reflns_limit_k_min -20
_diffrn_reflns_limit_l_max 14
_diffrn_reflns_limit_l_min -14
_diffrn_reflns_number 18022
_diffrn_reflns_theta_full 25.13
_diffrn_reflns_theta_max 25.13
_diffrn_reflns_theta_min 1.35
_exptl_absorpt_coefficient_mu 0.915
_exptl_absorpt_correction_type none
_exptl_crystal_colour red
_exptl_crystal_density_diffrn 1.353
_exptl_crystal_density_method 'not measured'
_exptl_crystal_description block
_exptl_crystal_F_000 1290
_exptl_crystal_size_max 0.30
_exptl_crystal_size_mid 0.25
_exptl_crystal_size_min 0.20
_refine_diff_density_max 0.973
_refine_diff_density_min -0.836
_refine_diff_density_rms 0.165
_refine_ls_extinction_coef 0.0258(9)
_refine_ls_extinction_expression Fc^*^=kFc[1+0.001xFc^2^\l^3^/sin(2\q)]^-1/4^
_refine_ls_extinction_method SHELXL
_refine_ls_goodness_of_fit_ref 1.102
_refine_ls_hydrogen_treatment mixed
_refine_ls_matrix_type full
_refine_ls_number_parameters 656
_refine_ls_number_reflns 10216
_refine_ls_number_restraints 12
_refine_ls_restrained_S_all 1.105
_refine_ls_R_factor_all 0.0643
_refine_ls_R_factor_gt 0.0476
_refine_ls_shift/su_max 0.542
_refine_ls_shift/su_mean 0.034
_refine_ls_structure_factor_coef Fsqd
_refine_ls_weighting_details 'w=1/[\s^2^(Fo^2^)+(0.0664P)^2^+0.2732P] where P=(Fo^2^+2Fc^2^)/3'
_refine_ls_weighting_scheme calc
_refine_ls_wR_factor_gt 0.1179
_refine_ls_wR_factor_ref 0.1296
_reflns_number_gt 8141
_reflns_number_total 10216
_reflns_threshold_expression >2sigma(I)
_cod_data_source_file ic990593i_2.cif
_cod_data_source_block js9813
_cod_depositor_comments
;
The following automatic conversions were performed:

'_refine_ls_weighting_scheme' value 'calc
w=1/[\s^2^(Fo^2^)+(0.0664P)^2^+0.2732P] where P=(Fo^2^+2Fc^2^)/3' was
changed to 'calc'. New tag '_refine_ls_weighting_details' was
created. The value of the new tag was set to
'w=1/[\s^2^(Fo^2^)+(0.0664P)^2^+0.2732P] where P=(Fo^2^+2Fc^2^)/3'.

Automatic conversion script
Id: cif_fix_values 3143 2015-03-26 13:38:13Z robertas 
;
_cod_original_cell_volume 3058.0(7)
_cod_database_code 4322357

loop_
_symmetry_equiv_pos_as_xyz
'x, y, z'
'-x, -y, -z'

loop_
_atom_site_label
_atom_site_type_symbol
_atom_site_fract_x
_atom_site_fract_y
_atom_site_fract_z
_atom_site_U_iso_or_equiv
_atom_site_adp_type
_atom_site_occupancy
_atom_site_calc_flag
_atom_site_refinement_flags
_atom_site_disorder_assembly
_atom_site_disorder_group
I1 I 0.720395(19) 0.65591(2) 0.47406(3) 0.02997(13) Uani 1 d . . .
Rh1 Rh 0.62367(2) 0.75000(2) 0.62971(3) 0.02005(12) Uani 1 d . . .
C66 C 0.9598(5) 0.7357(5) 0.6609(7) 0.077(2) Uani 1 d . . .
H66A H 0.8995 0.7459 0.6873 0.092 Uiso 1 calc R . .
H66B H 0.9542 0.6886 0.5870 0.092 Uiso 1 calc R . .
Cl1 Cl 1.01938(18) 0.71207(17) 0.7629(2) 0.1030(8) Uani 1 d . . .
Cl2 Cl 1.0123(2) 0.8227(2) 0.6391(3) 0.1446(14) Uani 1 d . . .
N1 N 0.7335(2) 0.8008(2) 0.7393(3) 0.0235(8) Uani 1 d . . .
N2 N 0.6431(2) 0.8332(2) 0.5481(3) 0.0255(8) Uani 1 d . . .
N4 N 0.6059(2) 0.6646(2) 0.7091(3) 0.0232(8) Uani 1 d . . .
N3 N 0.5086(2) 0.7031(2) 0.5284(3) 0.0237(8) Uani 1 d . . .
N5 N 0.5573(2) 0.8346(2) 0.7600(3) 0.0248(8) Uani 1 d . . .
C1 C 0.7285(3) 0.7117(3) 0.8551(4) 0.0246(10) Uani 1 d . . .
C2 C 0.7632(3) 0.7817(3) 0.8323(4) 0.0241(10) Uani 1 d . . .
C3 C 0.8333(3) 0.8450(3) 0.8966(4) 0.0303(11) Uani 1 d . . .
C4 C 0.8445(3) 0.9005(3) 0.8415(4) 0.0296(11) Uani 1 d . . .
C5 C 0.7820(3) 0.8720(3) 0.7436(4) 0.0274(10) Uani 1 d . . .
C6 C 0.7746(3) 0.9109(3) 0.6635(4) 0.0304(11) Uani 1 d . . .
H6 H 0.8173 0.9569 0.6738 0.036 Uiso 1 calc R . .
C7 C 0.7140(3) 0.8926(3) 0.5712(4) 0.0279(10) Uani 1 d . . .
C8 C 0.7124(3) 0.9355(3) 0.4900(4) 0.0309(11) Uani 1 d . . .
C9 C 0.6389(3) 0.9029(3) 0.4180(4) 0.0300(11) Uani 1 d . . .
C10 C 0.5939(3) 0.8378(3) 0.4536(4) 0.0269(10) Uani 1 d . . .
C11 C 0.5141(3) 0.7902(3) 0.4090(4) 0.0289(11) Uani 1 d . . .
C12 C 0.4716(3) 0.7291(3) 0.4464(4) 0.0250(10) Uani 1 d . . .
C13 C 0.3867(3) 0.6798(3) 0.4036(4) 0.0319(11) Uani 1 d . . .
C14 C 0.3759(3) 0.6234(3) 0.4564(4) 0.0270(10) Uani 1 d . . .
C15 C 0.4528(3) 0.6385(3) 0.5344(4) 0.0246(10) Uani 1 d . . .
C16 C 0.4673(3) 0.5912(3) 0.6011(4) 0.0245(10) Uani 1 d . . .
H16 H 0.4244 0.5454 0.5910 0.029 Uiso 1 calc R . .
C17 C 0.5372(3) 0.6028(3) 0.6813(4) 0.0230(9) Uani 1 d . . .
C18 C 0.5461(3) 0.5505(3) 0.7488(4) 0.0251(10) Uani 1 d . . .
C19 C 0.6199(3) 0.5817(3) 0.8177(4) 0.0259(10) Uani 1 d . . .
C20 C 0.6586(3) 0.6550(3) 0.7952(4) 0.0220(9) Uani 1 d . . .
C21 C 0.8863(3) 0.8522(3) 1.0045(5) 0.0377(13) Uani 1 d . . .
H21A H 0.9232 0.9053 1.0329 0.045 Uiso 1 calc R . .
H21B H 0.9243 0.8078 0.9868 0.045 Uiso 1 calc R . .
H21C H 0.8460 0.8481 1.0640 0.045 Uiso 1 calc R . .
C22 C 0.6156(4) 0.9306(4) 0.3206(5) 0.0454(15) Uani 1 d . . .
H22A H 0.5602 0.9557 0.3354 0.054 Uiso 1 calc R . .
H22B H 0.6083 0.8833 0.2482 0.054 Uiso 1 calc R . .
H22C H 0.6631 0.9710 0.3142 0.054 Uiso 1 calc R . .
C23 C 0.3161(3) 0.6889(4) 0.3229(5) 0.0448(15) Uani 1 d . . .
H23A H 0.2656 0.6472 0.3139 0.054 Uiso 1 calc R . .
H23B H 0.3404 0.6818 0.2473 0.054 Uiso 1 calc R . .
H23C H 0.2966 0.7437 0.3552 0.054 Uiso 1 calc R . .
C24 C 0.6569(4) 0.5400(3) 0.8949(5) 0.0388(13) Uani 1 d . . .
H24A H 0.6203 0.4880 0.8834 0.047 Uiso 1 calc R . .
H24B H 0.6566 0.5759 0.9760 0.047 Uiso 1 calc R . .
H24C H 0.7178 0.5293 0.8752 0.047 Uiso 1 calc R . .
C25 C 0.9025(3) 0.9801(3) 0.8751(5) 0.0381(13) Uani 1 d . . .
H25A H 0.9260 0.9874 0.8045 0.046 Uiso 1 calc R . .
H25B H 0.9534 0.9780 0.9244 0.046 Uiso 1 calc R . .
C26 C 0.8545(4) 1.0546(4) 0.9408(6) 0.0527(16) Uani 1 d . . .
H26A H 0.8956 1.1053 0.9556 0.063 Uiso 1 calc R . .
H26B H 0.8038 1.0569 0.8913 0.063 Uiso 1 calc R . .
C27 C 0.8214(4) 1.0523(4) 1.0530(5) 0.0541(17) Uani 1 d . . .
H27A H 0.8727 1.0537 1.1042 0.065 Uiso 1 calc R . .
H27B H 0.7837 0.9998 1.0385 0.065 Uiso 1 calc R . .
C28 C 0.7679(4) 1.1235(4) 1.1160(6) 0.0641(19) Uani 1 d D . .
H28A H 0.8059 1.1761 1.1320 0.077 Uiso 1 calc R A 1
H28B H 0.7171 1.1227 1.0645 0.077 Uiso 1 calc R A 1
C29 C 0.7341(5) 1.1193(5) 1.2273(7) 0.079(2) Uani 0.50 d PD B 1
H29A H 0.6885 1.0713 1.2082 0.095 Uiso 0.50 calc PR B 1
H29B H 0.7837 1.1082 1.2704 0.095 Uiso 0.50 calc PR B 1
C30 C 0.696(3) 1.1913(16) 1.307(2) 0.129(16) Uiso 0.50 d PD B 1
H30A H 0.7424 1.2291 1.3593 0.155 Uiso 0.50 calc PR B 1
H30B H 0.6510 1.1728 1.3517 0.155 Uiso 0.50 calc PR B 1
H30C H 0.6676 1.2195 1.2616 0.155 Uiso 0.50 calc PR B 1
C29' C 0.7341(5) 1.1193(5) 1.2273(7) 0.079(2) Uani 0.50 d PD B 2
H29C H 0.7846 1.1196 1.2789 0.095 Uiso 0.50 calc PR B 2
H29D H 0.6950 1.0673 1.2117 0.095 Uiso 0.50 calc PR B 2
C30' C 0.682(2) 1.1923(14) 1.288(2) 0.102(11) Uiso 0.50 d PD B 2
H30D H 0.7165 1.2434 1.2894 0.122 Uiso 0.50 calc PR B 2
H30E H 0.6722 1.1949 1.3673 0.122 Uiso 0.50 calc PR B 2
H30F H 0.6253 1.1851 1.2457 0.122 Uiso 0.50 calc PR B 2
C31 C 0.7820(3) 1.0021(3) 0.4863(5) 0.0385(13) Uani 1 d . . .
H31A H 0.8138 1.0271 0.5630 0.046 Uiso 1 calc R . .
H31B H 0.7526 1.0454 0.4706 0.046 Uiso 1 calc R . .
C32 C 0.8493(4) 0.9711(4) 0.3940(5) 0.0443(14) Uani 1 d . . .
H32A H 0.8168 0.9441 0.3181 0.053 Uiso 1 calc R . .
H32B H 0.8879 1.0190 0.3898 0.053 Uiso 1 calc R . .
C33 C 0.9073(4) 0.9114(4) 0.4141(5) 0.0414(13) Uani 1 d . . .
H33A H 0.9397 0.9379 0.4902 0.050 Uiso 1 calc R . .
H33B H 0.8691 0.8628 0.4169 0.050 Uiso 1 calc R . .
C34 C 0.9727(4) 0.8835(4) 0.3235(5) 0.0514(16) Uani 1 d . . .
H34A H 1.0109 0.9322 0.3208 0.062 Uiso 1 calc R . .
H34B H 0.9403 0.8572 0.2474 0.062 Uiso 1 calc R . .
C35 C 1.0320(4) 0.8227(4) 0.3428(6) 0.0591(17) Uani 1 d . . .
H35A H 1.0646 0.8488 0.4189 0.071 Uiso 1 calc R . .
H35B H 0.9940 0.7738 0.3452 0.071 Uiso 1 calc R . .
C36 C 1.0977(5) 0.7954(6) 0.2507(7) 0.082(2) Uani 1 d . . .
H36A H 1.0662 0.7725 0.1746 0.099 Uiso 1 calc R . .
H36B H 1.1297 0.7534 0.2641 0.099 Uiso 1 calc R . .
H36C H 1.1398 0.8425 0.2536 0.099 Uiso 1 calc R . .
C37 C 0.2997(3) 0.5587(3) 0.4425(4) 0.0338(12) Uani 1 d . . .
H37A H 0.3217 0.5114 0.4564 0.041 Uiso 1 calc R . .
H37B H 0.2749 0.5393 0.3618 0.041 Uiso 1 calc R . .
C38 C 0.2264(4) 0.5881(4) 0.5235(5) 0.0536(17) Uani 1 d . . .
H38A H 0.2495 0.5990 0.6034 0.064 Uiso 1 calc R . .
H38B H 0.2125 0.6410 0.5190 0.064 Uiso 1 calc R . .
C39 C 0.1419(4) 0.5321(5) 0.5032(8) 0.078(2) Uani 1 d . . .
H39A H 0.1006 0.5581 0.5626 0.094 Uiso 1 calc R . .
H39B H 0.1544 0.4804 0.5132 0.094 Uiso 1 calc R . .
C40 C 0.0967(5) 0.5115(6) 0.3847(7) 0.095(3) Uani 1 d D . .
H40A H 0.1410 0.4925 0.3260 0.114 Uiso 1 calc R C 1
H40B H 0.0503 0.4648 0.3726 0.114 Uiso 1 calc R C 1
C41 C 0.0549(7) 0.5792(6) 0.3623(8) 0.111(3) Uani 0.50 d PD D 1
H41A H 0.1019 0.6173 0.3473 0.133 Uiso 0.50 calc PR D 1
H41B H 0.0256 0.6104 0.4326 0.133 Uiso 0.50 calc PR D 1
C42 C -0.0130(18) 0.5482(14) 0.260(2) 0.164(14) Uiso 0.50 d PD D 1
H42A H 0.0166 0.5452 0.1892 0.196 Uiso 0.50 calc PR D 1
H42B H -0.0583 0.5860 0.2729 0.196 Uiso 0.50 calc PR D 1
H42C H -0.0410 0.4935 0.2534 0.196 Uiso 0.50 calc PR D 1
C41' C 0.0549(7) 0.5792(6) 0.3623(8) 0.111(3) Uani 0.50 d PD D 2
H41C H 0.0991 0.6282 0.3806 0.133 Uiso 0.50 calc PR D 2
H41D H 0.0053 0.5943 0.4139 0.133 Uiso 0.50 calc PR D 2
C42' C 0.0200(18) 0.5533(13) 0.2357(14) 0.119(9) Uiso 0.50 d PD D 2
H42D H 0.0700 0.5477 0.1853 0.143 Uiso 0.50 calc PR D 2
H42E H -0.0149 0.5951 0.2269 0.143 Uiso 0.50 calc PR D 2
H42F H -0.0174 0.5006 0.2142 0.143 Uiso 0.50 calc PR D 2
C43 C 0.4819(3) 0.4776(3) 0.7427(4) 0.0303(11) Uani 1 d . . .
H43A H 0.5154 0.4347 0.7528 0.036 Uiso 1 calc R . .
H43B H 0.4516 0.4550 0.6649 0.036 Uiso 1 calc R . .
C44 C 0.4119(3) 0.4971(3) 0.8336(4) 0.0361(12) Uani 1 d . . .
H44A H 0.3780 0.4449 0.8307 0.043 Uiso 1 calc R . .
H44B H 0.4425 0.5225 0.9111 0.043 Uiso 1 calc R . .
C45 C 0.3479(3) 0.5534(4) 0.8191(5) 0.0387(13) Uani 1 d . . .
H45A H 0.3183 0.5288 0.7409 0.046 Uiso 1 calc R . .
H45B H 0.3816 0.6063 0.8241 0.046 Uiso 1 calc R . .
C46 C 0.2770(3) 0.5704(4) 0.9088(5) 0.0459(14) Uani 1 d D . .
H46A H 0.2453 0.5174 0.9064 0.055 Uiso 1 calc R E 1
H46B H 0.3065 0.5976 0.9867 0.055 Uiso 1 calc R E 1
C47 C 0.2111(5) 0.6232(6) 0.8904(6) 0.078(2) Uani 0.50 d PD F 1
H47A H 0.1727 0.5905 0.8212 0.094 Uiso 0.50 calc PR F 1
H47B H 0.2436 0.6695 0.8736 0.094 Uiso 0.50 calc PR F 1
C48 C 0.1529(9) 0.6578(10) 0.9896(11) 0.068(4) Uiso 0.50 d PD F 1
H48A H 0.1171 0.6128 1.0041 0.082 Uiso 0.50 calc PR F 1
H48B H 0.1138 0.6928 0.9700 0.082 Uiso 0.50 calc PR F 1
H48C H 0.1899 0.6904 1.0591 0.082 Uiso 0.50 calc PR F 1
C47' C 0.2111(5) 0.6232(6) 0.8904(6) 0.078(2) Uani 0.50 d PD F 2
H47C H 0.1897 0.6024 0.8082 0.094 Uiso 0.50 calc PR F 2
H47D H 0.2399 0.6801 0.9092 0.094 Uiso 0.50 calc PR F 2
C48' C 0.1313(8) 0.6231(11) 0.9686(13) 0.067(4) Uiso 0.50 d PD F 2
H48D H 0.0975 0.5684 0.9420 0.081 Uiso 0.50 calc PR F 2
H48E H 0.0929 0.6636 0.9639 0.081 Uiso 0.50 calc PR F 2
H48F H 0.1533 0.6370 1.0488 0.081 Uiso 0.50 calc PR F 2
C49 C 0.7657(3) 0.7014(3) 0.9636(4) 0.0287(11) Uani 1 d . . .
C50 C 0.7223(4) 0.7311(3) 1.0654(4) 0.0386(13) Uani 1 d . . .
H50 H 0.6717 0.7589 1.0665 0.046 Uiso 1 calc R . .
C51 C 0.7515(4) 0.7208(4) 1.1652(5) 0.0512(16) Uani 1 d . . .
H51 H 0.7212 0.7412 1.2344 0.061 Uiso 1 calc R . .
C52 C 0.8249(4) 0.6807(4) 1.1637(5) 0.0542(17) Uani 1 d . . .
H52 H 0.8450 0.6735 1.2322 0.065 Uiso 1 calc R . .
C53 C 0.8699(4) 0.6507(4) 1.0635(6) 0.0509(16) Uani 1 d . . .
H53 H 0.9209 0.6235 1.0632 0.061 Uiso 1 calc R . .
C54 C 0.8395(3) 0.6611(3) 0.9633(5) 0.0389(13) Uani 1 d . . .
H54 H 0.8697 0.6404 0.8940 0.047 Uiso 1 calc R . .
C55 C 0.4647(4) 0.8094(4) 0.3170(5) 0.020(2) Uiso 0.50 d PG G 1
C56 C 0.4092(5) 0.8709(4) 0.3395(5) 0.028(2) Uiso 0.50 d PG G 1
H56 H 0.4039 0.9065 0.4166 0.033 Uiso 0.50 calc PR G 1
C57 C 0.3615(4) 0.8804(4) 0.2490(6) 0.036(2) Uiso 0.50 d PG G 1
H57 H 0.3236 0.9224 0.2643 0.043 Uiso 0.50 calc PR G 1
C58 C 0.3694(4) 0.8284(4) 0.1361(5) 0.032(2) Uiso 0.50 d PG G 1
H58 H 0.3368 0.8348 0.0743 0.038 Uiso 0.50 calc PR G 1
C59 C 0.4249(5) 0.7669(4) 0.1137(4) 0.033(2) Uiso 0.50 d PG G 1
H59 H 0.4303 0.7313 0.0366 0.039 Uiso 0.50 calc PR G 1
C60 C 0.4726(4) 0.7574(4) 0.2042(5) 0.026(2) Uiso 0.50 d PG G 1
H60 H 0.5105 0.7154 0.1888 0.031 Uiso 0.50 calc PR G 1
C55' C 0.4749(6) 0.7933(6) 0.2949(6) 0.033(3) Uiso 0.50 d PG G 2
C56' C 0.4129(6) 0.8476(5) 0.3005(6) 0.046(3) Uiso 0.50 d PG G 2
H56' H 0.3987 0.8844 0.3734 0.056 Uiso 0.50 calc PR G 2
C57' C 0.3718(5) 0.8480(6) 0.1996(8) 0.052(3) Uiso 0.50 d PG G 2
H57' H 0.3295 0.8851 0.2035 0.062 Uiso 0.50 calc PR G 2
C58' C 0.3926(6) 0.7941(6) 0.0930(6) 0.060(3) Uiso 0.50 d PG G 2
H58' H 0.3644 0.7944 0.0240 0.072 Uiso 0.50 calc PR G 2
C59' C 0.4545(6) 0.7399(5) 0.0874(5) 0.053(3) Uiso 0.50 d PG G 2
H59' H 0.4687 0.7030 0.0145 0.063 Uiso 0.50 calc PR G 2
C60' C 0.4956(5) 0.7395(5) 0.1883(7) 0.040(3) Uiso 0.50 d PG G 2
H60' H 0.5380 0.7024 0.1844 0.048 Uiso 0.50 calc PR G 2
C61 C 0.5570(4) 0.8309(3) 0.8667(5) 0.0400(13) Uani 1 d . . .
H61 H 0.5729 0.7827 0.8772 0.048 Uiso 1 calc R . .
C62 C 0.5349(4) 0.8933(3) 0.9605(5) 0.0434(14) Uani 1 d . . .
H62 H 0.5359 0.8877 1.0343 0.052 Uiso 1 calc R . .
C63 C 0.5110(3) 0.9651(3) 0.9501(4) 0.0255(10) Uani 1 d . . .
C64 C 0.5097(4) 0.9665(3) 0.8384(4) 0.0445(14) Uani 1 d . . .
H64 H 0.4931 1.0136 0.8252 0.053 Uiso 1 calc R . .
C65 C 0.5319(4) 0.9019(3) 0.7469(4) 0.0409(14) Uani 1 d . . .
H65 H 0.5291 0.9050 0.6716 0.049 Uiso 1 calc R . .

loop_
_atom_site_aniso_label
_atom_site_aniso_U_11
_atom_site_aniso_U_22
_atom_site_aniso_U_33
_atom_site_aniso_U_23
_atom_site_aniso_U_13
_atom_site_aniso_U_12
I1 0.02988(19) 0.0315(2) 0.0263(2) 0.00758(15) 0.00352(13) 0.00242(13)
Rh1 0.02140(19) 0.0208(2) 0.0186(2) 0.00863(15) -0.00090(14) -0.00056(14)
C66 0.054(4) 0.091(6) 0.068(5) 0.003(4) 0.008(4) 0.019(4)
Cl1 0.1100(18) 0.0991(19) 0.1122(19) 0.0527(16) 0.0050(15) 0.0103(14)
Cl2 0.120(2) 0.211(4) 0.179(3) 0.154(3) 0.060(2) 0.045(2)
N1 0.0229(18) 0.024(2) 0.022(2) 0.0088(17) -0.0035(15) -0.0030(16)
N2 0.031(2) 0.025(2) 0.023(2) 0.0126(17) -0.0005(16) -0.0001(17)
N4 0.0306(19) 0.021(2) 0.0184(19) 0.0080(16) 0.0042(15) 0.0002(16)
N3 0.0274(19) 0.022(2) 0.023(2) 0.0104(17) -0.0017(16) -0.0002(16)
N5 0.0268(19) 0.022(2) 0.023(2) 0.0061(17) -0.0024(16) -0.0005(16)
C1 0.028(2) 0.028(3) 0.019(2) 0.010(2) 0.0001(18) 0.004(2)
C2 0.023(2) 0.026(3) 0.022(2) 0.007(2) -0.0042(18) 0.0027(19)
C3 0.031(2) 0.030(3) 0.027(3) 0.008(2) -0.001(2) -0.002(2)
C4 0.028(2) 0.030(3) 0.030(3) 0.013(2) -0.008(2) -0.004(2)
C5 0.027(2) 0.027(3) 0.027(3) 0.010(2) -0.0021(19) -0.005(2)
C6 0.031(2) 0.028(3) 0.032(3) 0.014(2) -0.001(2) -0.008(2)
C7 0.027(2) 0.029(3) 0.032(3) 0.017(2) -0.003(2) -0.001(2)
C8 0.043(3) 0.024(3) 0.030(3) 0.017(2) 0.003(2) -0.001(2)
C9 0.027(2) 0.033(3) 0.035(3) 0.021(2) -0.009(2) -0.002(2)
C10 0.030(2) 0.031(3) 0.025(2) 0.015(2) 0.0004(19) 0.004(2)
C11 0.024(2) 0.038(3) 0.030(3) 0.019(2) -0.0061(19) 0.000(2)
C12 0.021(2) 0.030(3) 0.027(2) 0.014(2) -0.0043(18) 0.0026(19)
C13 0.027(2) 0.037(3) 0.034(3) 0.017(2) -0.001(2) -0.002(2)
C14 0.021(2) 0.032(3) 0.025(2) 0.007(2) 0.0013(18) 0.001(2)
C15 0.024(2) 0.028(3) 0.020(2) 0.006(2) 0.0036(18) -0.0014(19)
C16 0.024(2) 0.023(3) 0.024(2) 0.007(2) -0.0004(18) -0.0047(18)
C17 0.024(2) 0.022(2) 0.024(2) 0.009(2) 0.0024(18) 0.0024(18)
C18 0.029(2) 0.024(3) 0.025(2) 0.012(2) 0.0039(19) 0.0023(19)
C19 0.031(2) 0.026(3) 0.023(2) 0.013(2) 0.0000(19) 0.000(2)
C20 0.023(2) 0.025(2) 0.020(2) 0.011(2) -0.0013(17) 0.0007(18)
C21 0.039(3) 0.039(3) 0.037(3) 0.022(3) -0.017(2) -0.014(2)
C22 0.043(3) 0.054(4) 0.052(4) 0.040(3) -0.021(3) -0.014(3)
C23 0.022(2) 0.065(4) 0.059(4) 0.042(3) -0.018(2) -0.010(2)
C24 0.050(3) 0.037(3) 0.036(3) 0.025(3) -0.017(2) -0.010(2)
C25 0.036(3) 0.042(3) 0.037(3) 0.022(3) -0.017(2) -0.016(2)
C26 0.058(4) 0.040(4) 0.058(4) 0.021(3) -0.011(3) -0.017(3)
C27 0.064(4) 0.042(4) 0.054(4) 0.014(3) -0.017(3) 0.009(3)
C28 0.050(4) 0.048(4) 0.086(5) 0.016(4) -0.014(4) -0.007(3)
C29 0.062(4) 0.092(6) 0.075(5) 0.014(5) 0.009(4) 0.023(4)
C29' 0.062(4) 0.092(6) 0.075(5) 0.014(5) 0.009(4) 0.023(4)
C31 0.044(3) 0.035(3) 0.039(3) 0.021(3) -0.007(2) -0.013(2)
C32 0.053(3) 0.044(4) 0.039(3) 0.024(3) 0.001(3) -0.015(3)
C33 0.045(3) 0.049(4) 0.033(3) 0.020(3) -0.005(2) -0.006(3)
C34 0.056(4) 0.059(4) 0.034(3) 0.016(3) -0.004(3) -0.018(3)
C35 0.057(4) 0.058(4) 0.055(4) 0.012(4) -0.001(3) 0.000(3)
C36 0.078(5) 0.092(7) 0.066(5) 0.014(5) 0.009(4) 0.010(5)
C37 0.026(2) 0.045(3) 0.032(3) 0.019(3) -0.006(2) -0.006(2)
C38 0.036(3) 0.082(5) 0.043(3) 0.025(3) 0.003(3) -0.006(3)
C39 0.042(4) 0.089(6) 0.116(7) 0.054(6) 0.009(4) -0.003(4)
C40 0.046(4) 0.115(8) 0.097(7) 0.008(6) 0.001(4) -0.008(5)
C41 0.134(9) 0.094(8) 0.107(8) 0.046(7) -0.005(7) -0.012(7)
C41' 0.134(9) 0.094(8) 0.107(8) 0.046(7) -0.005(7) -0.012(7)
C43 0.037(3) 0.026(3) 0.032(3) 0.015(2) 0.004(2) 0.000(2)
C44 0.035(3) 0.042(3) 0.034(3) 0.021(3) 0.001(2) -0.009(2)
C45 0.037(3) 0.042(3) 0.037(3) 0.017(3) 0.002(2) -0.003(2)
C46 0.039(3) 0.058(4) 0.039(3) 0.015(3) 0.007(2) 0.003(3)
C47 0.079(5) 0.097(7) 0.058(5) 0.019(5) 0.025(4) 0.036(5)
C47' 0.079(5) 0.097(7) 0.058(5) 0.019(5) 0.025(4) 0.036(5)
C49 0.035(3) 0.031(3) 0.021(2) 0.013(2) -0.001(2) -0.006(2)
C50 0.044(3) 0.043(3) 0.027(3) 0.014(3) -0.005(2) -0.007(2)
C51 0.060(4) 0.060(4) 0.033(3) 0.023(3) -0.011(3) -0.014(3)
C52 0.064(4) 0.061(4) 0.040(4) 0.030(3) -0.021(3) -0.021(3)
C53 0.052(3) 0.049(4) 0.058(4) 0.031(3) -0.013(3) -0.006(3)
C54 0.039(3) 0.042(3) 0.042(3) 0.024(3) -0.003(2) 0.000(2)
C61 0.057(3) 0.032(3) 0.040(3) 0.020(3) 0.015(3) 0.019(3)
C62 0.072(4) 0.039(3) 0.030(3) 0.022(3) 0.021(3) 0.021(3)
C63 0.028(2) 0.022(3) 0.026(3) 0.008(2) -0.0002(19) 0.0019(19)
C64 0.083(4) 0.031(3) 0.026(3) 0.013(2) 0.005(3) 0.022(3)
C65 0.068(4) 0.038(3) 0.023(3) 0.012(2) 0.001(2) 0.027(3)

loop_
_atom_type_symbol
_atom_type_description
_atom_type_scat_dispersion_real
_atom_type_scat_dispersion_imag
_atom_type_scat_source
C C 0.0033 0.0016 'International Tables Vol C Tables 4.2.6.8 and 6.1.1.4'
H H 0.0000 0.0000 'International Tables Vol C Tables 4.2.6.8 and 6.1.1.4'
N N 0.0061 0.0033 'International Tables Vol C Tables 4.2.6.8 and 6.1.1.4'
Rh Rh -1.1178 0.9187 'International Tables Vol C Tables 4.2.6.8 and 6.1.1.4'
I I -0.4742 1.8119 'International Tables Vol C Tables 4.2.6.8 and 6.1.1.4'
Cl Cl 0.1484 0.1585 'International Tables Vol C Tables 4.2.6.8 and 6.1.1.4'

loop_
_geom_angle_atom_site_label_1
_geom_angle_atom_site_label_2
_geom_angle_atom_site_label_3
_geom_angle
_geom_angle_site_symmetry_1
_geom_angle_site_symmetry_3
_geom_angle_publ_flag
N2 Rh1 N4 178.66(15) . . ?
N2 Rh1 N1 92.88(15) . . ?
N4 Rh1 N1 87.08(14) . . ?
N2 Rh1 N3 87.74(14) . . ?
N4 Rh1 N3 92.38(14) . . ?
N1 Rh1 N3 176.28(15) . . ?
N2 Rh1 N5 89.69(15) . . ?
N4 Rh1 N5 91.64(14) . . ?
N1 Rh1 N5 84.27(14) . . ?
N3 Rh1 N5 92.07(15) . . ?
N2 Rh1 I1 87.53(11) . . ?
N4 Rh1 I1 91.13(11) . . ?
N1 Rh1 I1 90.81(11) . . ?
N3 Rh1 I1 92.88(11) . . ?
N5 Rh1 I1 174.22(10) . . ?
Cl1 C66 Cl2 110.6(4) . . ?
Cl1 C66 H66A 109.5 . . ?
Cl2 C66 H66A 109.5 . . ?
Cl1 C66 H66B 109.5 . . ?
Cl2 C66 H66B 109.5 . . ?
H66A C66 H66B 108.1 . . ?
C5 N1 C2 107.1(4) . . ?
C5 N1 Rh1 122.7(3) . . ?
C2 N1 Rh1 129.3(3) . . ?
C7 N2 C10 106.6(4) . . ?
C7 N2 Rh1 124.5(3) . . ?
C10 N2 Rh1 128.7(3) . . ?
C17 N4 C20 106.9(3) . . ?
C17 N4 Rh1 123.9(3) . . ?
C20 N4 Rh1 129.2(3) . . ?
C15 N3 C12 107.2(3) . . ?
C15 N3 Rh1 123.8(3) . . ?
C12 N3 Rh1 129.1(3) . . ?
C65 N5 C61 117.4(4) . . ?
C65 N5 Rh1 121.6(3) . . ?
C61 N5 Rh1 119.5(3) . . ?
C20 C1 C2 126.8(4) . . ?
C20 C1 C49 116.4(4) . . ?
C2 C1 C49 116.6(4) . . ?
N1 C2 C1 123.0(4) . . ?
N1 C2 C3 108.6(4) . . ?
C1 C2 C3 128.4(4) . . ?
C4 C3 C2 107.3(4) . . ?
C4 C3 C21 123.8(4) . . ?
C2 C3 C21 128.9(4) . . ?
C3 C4 C5 106.8(4) . . ?
C3 C4 C25 129.8(4) . . ?
C5 C4 C25 123.2(4) . . ?
N1 C5 C6 125.4(4) . . ?
N1 C5 C4 110.3(4) . . ?
C6 C5 C4 124.3(4) . . ?
C7 C6 C5 129.4(4) . . ?
C7 C6 H6 115.3 . . ?
C5 C6 H6 115.3 . . ?
N2 C7 C6 123.9(4) . . ?
N2 C7 C8 110.3(4) . . ?
C6 C7 C8 125.7(4) . . ?
C9 C8 C7 107.6(4) . . ?
C9 C8 C31 127.5(4) . . ?
C7 C8 C31 124.9(4) . . ?
C8 C9 C10 107.0(4) . . ?
C8 C9 C22 123.2(4) . . ?
C10 C9 C22 129.7(4) . . ?
C11 C10 N2 123.7(4) . . ?
C11 C10 C9 127.8(4) . . ?
N2 C10 C9 108.5(4) . . ?
C10 C11 C12 126.5(4) . . ?
C10 C11 C55 117.0(5) . . ?
C12 C11 C55 116.3(5) . . ?
C10 C11 C55' 117.5(5) . . ?
C12 C11 C55' 115.2(5) . . ?
C55 C11 C55' 13.8(4) . . ?
N3 C12 C11 123.6(4) . . ?
N3 C12 C13 108.6(4) . . ?
C11 C12 C13 127.7(4) . . ?
C14 C13 C12 107.5(4) . . ?
C14 C13 C23 122.6(4) . . ?
C12 C13 C23 129.8(4) . . ?
C13 C14 C15 106.6(4) . . ?
C13 C14 C37 128.5(4) . . ?
C15 C14 C37 124.9(4) . . ?
N3 C15 C16 126.1(4) . . ?
N3 C15 C14 110.1(4) . . ?
C16 C15 C14 123.7(4) . . ?
C15 C16 C17 127.8(4) . . ?
C15 C16 H16 116.1 . . ?
C17 C16 H16 116.1 . . ?
N4 C17 C16 125.8(4) . . ?
N4 C17 C18 110.4(4) . . ?
C16 C17 C18 123.8(4) . . ?
C19 C18 C17 106.7(4) . . ?
C19 C18 C43 128.2(4) . . ?
C17 C18 C43 125.1(4) . . ?
C18 C19 C20 108.0(4) . . ?
C18 C19 C24 123.0(4) . . ?
C20 C19 C24 128.7(4) . . ?
C1 C20 N4 123.5(4) . . ?
C1 C20 C19 128.1(4) . . ?
N4 C20 C19 108.0(4) . . ?
C3 C21 H21A 109.5 . . ?
C3 C21 H21B 109.5 . . ?
H21A C21 H21B 109.5 . . ?
C3 C21 H21C 109.5 . . ?
H21A C21 H21C 109.5 . . ?
H21B C21 H21C 109.5 . . ?
C9 C22 H22A 109.5 . . ?
C9 C22 H22B 109.5 . . ?
H22A C22 H22B 109.5 . . ?
C9 C22 H22C 109.5 . . ?
H22A C22 H22C 109.5 . . ?
H22B C22 H22C 109.5 . . ?
C13 C23 H23A 109.5 . . ?
C13 C23 H23B 109.5 . . ?
H23A C23 H23B 109.5 . . ?
C13 C23 H23C 109.5 . . ?
H23A C23 H23C 109.5 . . ?
H23B C23 H23C 109.5 . . ?
C19 C24 H24A 109.5 . . ?
C19 C24 H24B 109.5 . . ?
H24A C24 H24B 109.5 . . ?
C19 C24 H24C 109.5 . . ?
H24A C24 H24C 109.5 . . ?
H24B C24 H24C 109.5 . . ?
C4 C25 C26 113.3(5) . . ?
C4 C25 H25A 108.9 . . ?
C26 C25 H25A 108.9 . . ?
C4 C25 H25B 108.9 . . ?
C26 C25 H25B 108.9 . . ?
H25A C25 H25B 107.7 . . ?
C27 C26 C25 113.3(5) . . ?
C27 C26 H26A 108.9 . . ?
C25 C26 H26A 108.9 . . ?
C27 C26 H26B 108.9 . . ?
C25 C26 H26B 108.9 . . ?
H26A C26 H26B 107.7 . . ?
C26 C27 C28 114.0(5) . . ?
C26 C27 H27A 108.8 . . ?
C28 C27 H27A 108.8 . . ?
C26 C27 H27B 108.8 . . ?
C28 C27 H27B 108.8 . . ?
H27A C27 H27B 107.7 . . ?
C29 C28 C27 113.1(6) . . ?
C29 C28 H28A 108.9 . . ?
C27 C28 H28A 109.0 . . ?
C29 C28 H28B 109.0 . . ?
C27 C28 H28B 109.0 . . ?
H28A C28 H28B 107.8 . . ?
C30 C29 C28 118.6(10) . . ?
C30 C29 H29A 107.7 . . ?
C28 C29 H29A 107.7 . . ?
C30 C29 H29B 107.6 . . ?
C28 C29 H29B 107.7 . . ?
H29A C29 H29B 107.1 . . ?
H30D C30' H30E 109.5 . . ?
H30D C30' H30F 109.5 . . ?
H30E C30' H30F 109.5 . . ?
C8 C31 C32 113.2(5) . . ?
C8 C31 H31A 108.9 . . ?
C32 C31 H31A 108.9 . . ?
C8 C31 H31B 108.9 . . ?
C32 C31 H31B 108.9 . . ?
H31A C31 H31B 107.8 . . ?
C33 C32 C31 115.2(4) . . ?
C33 C32 H32A 108.5 . . ?
C31 C32 H32A 108.5 . . ?
C33 C32 H32B 108.5 . . ?
C31 C32 H32B 108.5 . . ?
H32A C32 H32B 107.5 . . ?
C34 C33 C32 113.7(4) . . ?
C34 C33 H33A 108.8 . . ?
C32 C33 H33A 108.8 . . ?
C34 C33 H33B 108.8 . . ?
C32 C33 H33B 108.8 . . ?
H33A C33 H33B 107.7 . . ?
C33 C34 C35 114.2(5) . . ?
C33 C34 H34A 108.7 . . ?
C35 C34 H34A 108.7 . . ?
C33 C34 H34B 108.7 . . ?
C35 C34 H34B 108.7 . . ?
H34A C34 H34B 107.6 . . ?
C36 C35 C34 113.4(6) . . ?
C36 C35 H35A 108.9 . . ?
C34 C35 H35A 108.9 . . ?
C36 C35 H35B 108.9 . . ?
C34 C35 H35B 108.9 . . ?
H35A C35 H35B 107.7 . . ?
C35 C36 H36A 109.5 . . ?
C35 C36 H36B 109.5 . . ?
H36A C36 H36B 109.5 . . ?
C35 C36 H36C 109.5 . . ?
H36A C36 H36C 109.5 . . ?
H36B C36 H36C 109.5 . . ?
C14 C37 C38 113.5(5) . . ?
C14 C37 H37A 108.9 . . ?
C38 C37 H37A 108.9 . . ?
C14 C37 H37B 108.9 . . ?
C38 C37 H37B 108.9 . . ?
H37A C37 H37B 107.7 . . ?
C39 C38 C37 117.1(6) . . ?
C39 C38 H38A 108.0 . . ?
C37 C38 H38A 108.0 . . ?
C39 C38 H38B 108.0 . . ?
C37 C38 H38B 108.0 . . ?
H38A C38 H38B 107.3 . . ?
C38 C39 C40 114.3(6) . . ?
C38 C39 H39A 108.7 . . ?
C40 C39 H39A 108.7 . . ?
C38 C39 H39B 108.7 . . ?
C40 C39 H39B 108.6 . . ?
H39A C39 H39B 107.6 . . ?
C41 C40 C39 116.7(8) . . ?
C41 C40 H40A 108.0 . . ?
C39 C40 H40A 108.1 . . ?
C41 C40 H40B 108.2 . . ?
C39 C40 H40B 108.2 . . ?
H40A C40 H40B 107.3 . . ?
C40 C41 C42 113.3(10) . . ?
C40 C41 H41A 109.0 . . ?
C42 C41 H41A 109.1 . . ?
C40 C41 H41B 108.9 . . ?
C42 C41 H41B 108.6 . . ?
H41A C41 H41B 107.8 . . ?
H42D C42' H42E 109.5 . . ?
H42D C42' H42F 109.5 . . ?
H42E C42' H42F 109.5 . . ?
C18 C43 C44 113.9(4) . . ?
C18 C43 H43A 108.8 . . ?
C44 C43 H43A 108.8 . . ?
C18 C43 H43B 108.8 . . ?
C44 C43 H43B 108.8 . . ?
H43A C43 H43B 107.7 . . ?
C45 C44 C43 114.7(4) . . ?
C45 C44 H44A 108.6 . . ?
C43 C44 H44A 108.6 . . ?
C45 C44 H44B 108.6 . . ?
C43 C44 H44B 108.6 . . ?
H44A C44 H44B 107.6 . . ?
C44 C45 C46 113.9(4) . . ?
C44 C45 H45A 108.8 . . ?
C46 C45 H45A 108.8 . . ?
C44 C45 H45B 108.8 . . ?
C46 C45 H45B 108.8 . . ?
H45A C45 H45B 107.7 . . ?
C47 C46 C45 113.6(5) . . ?
C47 C46 H46A 108.8 . . ?
C45 C46 H46A 108.8 . . ?
C47 C46 H46B 108.9 . . ?
C45 C46 H46B 108.9 . . ?
H46A C46 H46B 107.7 . . ?
C46 C47 C48 115.9(7) . . ?
C46 C47 H47A 108.3 . . ?
C48 C47 H47A 108.3 . . ?
C46 C47 H47B 108.3 . . ?
C48 C47 H47B 108.3 . . ?
H47A C47 H47B 107.4 . . ?
H48D C48' H48E 109.5 . . ?
H48D C48' H48F 109.5 . . ?
H48E C48' H48F 109.5 . . ?
C54 C49 C50 119.0(4) . . ?
C54 C49 C1 122.3(4) . . ?
C50 C49 C1 118.7(4) . . ?
C51 C50 C49 121.0(5) . . ?
C51 C50 H50 119.5 . . ?
C49 C50 H50 119.5 . . ?
C52 C51 C50 119.4(6) . . ?
C52 C51 H51 120.3 . . ?
C50 C51 H51 120.3 . . ?
C51 C52 C53 121.0(5) . . ?
C51 C52 H52 119.5 . . ?
C53 C52 H52 119.5 . . ?
C52 C53 C54 119.1(6) . . ?
C52 C53 H53 120.5 . . ?
C54 C53 H53 120.5 . . ?
C49 C54 C53 120.5(6) . . ?
C49 C54 H54 119.7 . . ?
C53 C54 H54 119.7 . . ?
C56 C55 C60 120.0 . . ?
C56 C55 C11 124.2(4) . . ?
C60 C55 C11 115.7(4) . . ?
C57 C56 C55 120.0 . . ?
C57 C56 H56 120.0 . . ?
C55 C56 H56 120.0 . . ?
C56 C57 C58 120.0 . . ?
C56 C57 H57 120.0 . . ?
C58 C57 H57 120.0 . . ?
C59 C58 C57 120.0 . . ?
C59 C58 H58 120.0 . . ?
C57 C58 H58 120.0 . . ?
C60 C59 C58 120.0 . . ?
C60 C59 H59 120.0 . . ?
C58 C59 H59 120.0 . . ?
C59 C60 C55 120.0 . . ?
C59 C60 H60 120.0 . . ?
C55 C60 H60 120.0 . . ?
C56' C55' C60' 120.0 . . ?
C56' C55' C11 118.5(5) . . ?
C60' C55' C11 121.3(5) . . ?
C55' C56' C57' 120.0 . . ?
C55' C56' H56' 120.0 . . ?
C57' C56' H56' 120.0 . . ?
C58' C57' C56' 120.0 . . ?
C58' C57' H57' 120.0 . . ?
C56' C57' H57' 120.0 . . ?
C59' C58' C57' 120.0 . . ?
C59' C58' H58' 120.0 . . ?
C57' C58' H58' 120.0 . . ?
C58' C59' C60' 120.0 . . ?
C58' C59' H59' 120.0 . . ?
C60' C59' H59' 120.0 . . ?
C59' C60' C55' 120.0 . . ?
C59' C60' H60' 120.0 . . ?
C55' C60' H60' 120.0 . . ?
N5 C61 C62 122.8(4) . . ?
N5 C61 H61 118.6 . . ?
C62 C61 H61 118.6 . . ?
C61 C62 C63 121.1(5) . . ?
C61 C62 H62 119.5 . . ?
C63 C62 H62 119.5 . . ?
C64 C63 C62 115.0(5) . . ?
C64 C63 C63 122.3(5) . 2_677 ?
C62 C63 C63 122.7(5) . 2_677 ?
C65 C64 C63 121.7(4) . . ?
C65 C64 H64 119.1 . . ?
C63 C64 H64 119.1 . . ?
N5 C65 C64 122.0(5) . . ?
N5 C65 H65 119.0 . . ?
C64 C65 H65 119.0 . . ?

loop_
_geom_bond_atom_site_label_1
_geom_bond_atom_site_label_2
_geom_bond_distance
_geom_bond_site_symmetry_2
_geom_bond_publ_flag
I1 Rh1 2.6353(8) . ?
Rh1 N2 2.037(4) . ?
Rh1 N4 2.049(3) . ?
Rh1 N1 2.052(3) . ?
Rh1 N3 2.058(4) . ?
Rh1 N5 2.121(4) . ?
C66 Cl1 1.727(8) . ?
C66 Cl2 1.750(9) . ?
C66 H66A 0.9900 . ?
C66 H66B 0.9900 . ?
N1 C5 1.364(6) . ?
N1 C2 1.385(5) . ?
N2 C7 1.370(6) . ?
N2 C10 1.409(5) . ?
N4 C17 1.371(6) . ?
N4 C20 1.389(5) . ?
N3 C15 1.366(6) . ?
N3 C12 1.380(5) . ?
N5 C65 1.336(6) . ?
N5 C61 1.341(6) . ?
C1 C20 1.383(6) . ?
C1 C2 1.402(6) . ?
C1 C49 1.522(6) . ?
C2 C3 1.454(6) . ?
C3 C4 1.363(7) . ?
C3 C21 1.509(6) . ?
C4 C5 1.438(6) . ?
C4 C25 1.491(7) . ?
C5 C6 1.390(6) . ?
C6 C7 1.381(6) . ?
C6 H6 0.9500 . ?
C7 C8 1.446(6) . ?
C8 C9 1.363(7) . ?
C8 C31 1.503(7) . ?
C9 C10 1.466(6) . ?
C9 C22 1.495(6) . ?
C10 C11 1.388(6) . ?
C11 C12 1.407(6) . ?
C11 C55 1.503(6) . ?
C11 C55' 1.543(7) . ?
C12 C13 1.458(6) . ?
C13 C14 1.357(7) . ?
C13 C23 1.512(6) . ?
C14 C15 1.448(6) . ?
C14 C37 1.497(7) . ?
C15 C16 1.383(6) . ?
C16 C17 1.394(6) . ?
C16 H16 0.9500 . ?
C17 C18 1.449(6) . ?
C18 C19 1.345(6) . ?
C18 C43 1.501(6) . ?
C19 C20 1.469(6) . ?
C19 C24 1.519(6) . ?
C21 H21A 0.9800 . ?
C21 H21B 0.9800 . ?
C21 H21C 0.9800 . ?
C22 H22A 0.9800 . ?
C22 H22B 0.9800 . ?
C22 H22C 0.9800 . ?
C23 H23A 0.9800 . ?
C23 H23B 0.9800 . ?
C23 H23C 0.9800 . ?
C24 H24A 0.9800 . ?
C24 H24B 0.9800 . ?
C24 H24C 0.9800 . ?
C25 C26 1.538(9) . ?
C25 H25A 0.9900 . ?
C25 H25B 0.9900 . ?
C26 C27 1.492(9) . ?
C26 H26A 0.9900 . ?
C26 H26B 0.9900 . ?
C27 C28 1.539(9) . ?
C27 H27A 0.9900 . ?
C27 H27B 0.9900 . ?
C28 C29 1.496(10) . ?
C28 H28A 0.9900 . ?
C28 H28B 0.9900 . ?
C29 C30 1.484(10) . ?
C29 H29A 0.9900 . ?
C29 H29B 0.9900 . ?
C30 H30A 0.9800 . ?
C30 H30B 0.9800 . ?
C30 H30C 0.9800 . ?
C30' H30D 0.9800 . ?
C30' H30E 0.9800 . ?
C30' H30F 0.9800 . ?
C31 C32 1.535(8) . ?
C31 H31A 0.9900 . ?
C31 H31B 0.9900 . ?
C32 C33 1.513(8) . ?
C32 H32A 0.9900 . ?
C32 H32B 0.9900 . ?
C33 C34 1.493(8) . ?
C33 H33A 0.9900 . ?
C33 H33B 0.9900 . ?
C34 C35 1.539(9) . ?
C34 H34A 0.9900 . ?
C34 H34B 0.9900 . ?
C35 C36 1.506(10) . ?
C35 H35A 0.9900 . ?
C35 H35B 0.9900 . ?
C36 H36A 0.9800 . ?
C36 H36B 0.9800 . ?
C36 H36C 0.9800 . ?
C37 C38 1.516(8) . ?
C37 H37A 0.9900 . ?
C37 H37B 0.9900 . ?
C38 C39 1.495(9) . ?
C38 H38A 0.9900 . ?
C38 H38B 0.9900 . ?
C39 C40 1.516(11) . ?
C39 H39A 0.9900 . ?
C39 H39B 0.9900 . ?
C40 C41 1.504(12) . ?
C40 H40A 0.9900 . ?
C40 H40B 0.9900 . ?
C41 C42 1.524(11) . ?
C41 H41A 0.9900 . ?
C41 H41B 0.9900 . ?
C42 H42A 0.9802 . ?
C42 H42B 0.9802 . ?
C42 H42C 0.9802 . ?
C42' H42D 0.9800 . ?
C42' H42E 0.9800 . ?
C42' H42F 0.9800 . ?
C43 C44 1.532(7) . ?
C43 H43A 0.9900 . ?
C43 H43B 0.9900 . ?
C44 C45 1.505(7) . ?
C44 H44A 0.9900 . ?
C44 H44B 0.9900 . ?
C45 C46 1.532(7) . ?
C45 H45A 0.9900 . ?
C45 H45B 0.9900 . ?
C46 C47 1.496(9) . ?
C46 H46A 0.9900 . ?
C46 H46B 0.9900 . ?
C47 C48 1.508(9) . ?
C47 H47A 0.9900 . ?
C47 H47B 0.9900 . ?
C48 H48A 0.9800 . ?
C48 H48B 0.9800 . ?
C48 H48C 0.9800 . ?
C48' H48D 0.9800 . ?
C48' H48E 0.9800 . ?
C48' H48F 0.9800 . ?
C49 C54 1.384(7) . ?
C49 C50 1.388(7) . ?
C50 C51 1.380(7) . ?
C50 H50 0.9500 . ?
C51 C52 1.373(9) . ?
C51 H51 0.9500 . ?
C52 C53 1.386(9) . ?
C52 H52 0.9500 . ?
C53 C54 1.391(7) . ?
C53 H53 0.9500 . ?
C54 H54 0.9500 . ?
C55 C56 1.3900 . ?
C55 C60 1.3900 . ?
C56 C57 1.3900 . ?
C56 H56 0.9500 . ?
C57 C58 1.3900 . ?
C57 H57 0.9500 . ?
C58 C59 1.3900 . ?
C58 H58 0.9500 . ?
C59 C60 1.3900 . ?
C59 H59 0.9500 . ?
C60 H60 0.9500 . ?
C55' C56' 1.3900 . ?
C55' C60' 1.3900 . ?
C56' C57' 1.3900 . ?
C56' H56' 0.9500 . ?
C57' C58' 1.3900 . ?
C57' H57' 0.9500 . ?
C58' C59' 1.3900 . ?
C58' H58' 0.9500 . ?
C59' C60' 1.3900 . ?
C59' H59' 0.9500 . ?
C60' H60' 0.9500 . ?
C61 C62 1.363(7) . ?
C61 H61 0.9500 . ?
C62 C63 1.388(7) . ?
C62 H62 0.9500 . ?
C63 C64 1.387(7) . ?
C63 C63 1.475(9) 2_677 ?
C64 C65 1.367(7) . ?
C64 H64 0.9500 . ?
C65 H65 0.9500 . ?

loop_
_geom_torsion_atom_site_label_1
_geom_torsion_atom_site_label_2
_geom_torsion_atom_site_label_3
_geom_torsion_atom_site_label_4
_geom_torsion
_geom_torsion_site_symmetry_1
_geom_torsion_site_symmetry_2
_geom_torsion_site_symmetry_3
_geom_torsion_site_symmetry_4
_geom_torsion_publ_flag
N2 Rh1 N1 C5 6.7(4) . . . . ?
N4 Rh1 N1 C5 -174.7(4) . . . . ?
N3 Rh1 N1 C5 -93(2) . . . . ?
N5 Rh1 N1 C5 -82.7(4) . . . . ?
I1 Rh1 N1 C5 94.2(4) . . . . ?
N2 Rh1 N1 C2 174.0(4) . . . . ?
N4 Rh1 N1 C2 -7.3(4) . . . . ?
N3 Rh1 N1 C2 75(2) . . . . ?
N5 Rh1 N1 C2 84.6(4) . . . . ?
I1 Rh1 N1 C2 -98.4(4) . . . . ?
N4 Rh1 N2 C7 -85(6) . . . . ?
N1 Rh1 N2 C7 3.4(4) . . . . ?
N3 Rh1 N2 C7 179.8(4) . . . . ?
N5 Rh1 N2 C7 87.7(4) . . . . ?
I1 Rh1 N2 C7 -87.2(4) . . . . ?
N4 Rh1 N2 C10 89(6) . . . . ?
N1 Rh1 N2 C10 177.5(4) . . . . ?
N3 Rh1 N2 C10 -6.2(4) . . . . ?
N5 Rh1 N2 C10 -98.3(4) . . . . ?
I1 Rh1 N2 C10 86.8(4) . . . . ?
N2 Rh1 N4 C17 -93(6) . . . . ?
N1 Rh1 N4 C17 179.1(4) . . . . ?
N3 Rh1 N4 C17 2.8(4) . . . . ?
N5 Rh1 N4 C17 95.0(4) . . . . ?
I1 Rh1 N4 C17 -90.1(3) . . . . ?
N2 Rh1 N4 C20 85(6) . . . . ?
N1 Rh1 N4 C20 -3.0(4) . . . . ?
N3 Rh1 N4 C20 -179.3(4) . . . . ?
N5 Rh1 N4 C20 -87.2(4) . . . . ?
I1 Rh1 N4 C20 87.7(4) . . . . ?
N2 Rh1 N3 C15 -179.9(4) . . . . ?
N4 Rh1 N3 C15 1.4(4) . . . . ?
N1 Rh1 N3 C15 -80(2) . . . . ?
N5 Rh1 N3 C15 -90.3(4) . . . . ?
I1 Rh1 N3 C15 92.7(4) . . . . ?
N2 Rh1 N3 C12 -1.5(4) . . . . ?
N4 Rh1 N3 C12 179.9(4) . . . . ?
N1 Rh1 N3 C12 98(2) . . . . ?
N5 Rh1 N3 C12 88.1(4) . . . . ?
I1 Rh1 N3 C12 -88.9(4) . . . . ?
N2 Rh1 N5 C65 12.6(4) . . . . ?
N4 Rh1 N5 C65 -167.6(4) . . . . ?
N1 Rh1 N5 C65 105.5(4) . . . . ?
N3 Rh1 N5 C65 -75.1(4) . . . . ?
I1 Rh1 N5 C65 73.9(10) . . . . ?
N2 Rh1 N5 C61 -153.0(4) . . . . ?
N4 Rh1 N5 C61 26.9(4) . . . . ?
N1 Rh1 N5 C61 -60.0(4) . . . . ?
N3 Rh1 N5 C61 119.3(4) . . . . ?
I1 Rh1 N5 C61 -91.7(10) . . . . ?
C5 N1 C2 C1 -179.6(4) . . . . ?
Rh1 N1 C2 C1 11.5(7) . . . . ?
C5 N1 C2 C3 0.2(5) . . . . ?
Rh1 N1 C2 C3 -168.7(3) . . . . ?
C20 C1 C2 N1 -3.7(8) . . . . ?
C49 C1 C2 N1 -177.5(4) . . . . ?
C20 C1 C2 C3 176.4(5) . . . . ?
C49 C1 C2 C3 2.6(7) . . . . ?
N1 C2 C3 C4 -0.1(6) . . . . ?
C1 C2 C3 C4 179.8(5) . . . . ?
N1 C2 C3 C21 179.8(5) . . . . ?
C1 C2 C3 C21 -0.4(9) . . . . ?
C2 C3 C4 C5 -0.1(6) . . . . ?
C21 C3 C4 C5 -180.0(5) . . . . ?
C2 C3 C4 C25 175.0(5) . . . . ?
C21 C3 C4 C25 -4.9(9) . . . . ?
C2 N1 C5 C6 178.0(5) . . . . ?
Rh1 N1 C5 C6 -12.2(7) . . . . ?
C2 N1 C5 C4 -0.3(5) . . . . ?
Rh1 N1 C5 C4 169.5(3) . . . . ?
C3 C4 C5 N1 0.2(6) . . . . ?
C25 C4 C5 N1 -175.2(5) . . . . ?
C3 C4 C5 C6 -178.1(5) . . . . ?
C25 C4 C5 C6 6.4(8) . . . . ?
N1 C5 C6 C7 6.5(9) . . . . ?
C4 C5 C6 C7 -175.4(5) . . . . ?
C10 N2 C7 C6 175.3(5) . . . . ?
Rh1 N2 C7 C6 -9.5(7) . . . . ?
C10 N2 C7 C8 -1.1(5) . . . . ?
Rh1 N2 C7 C8 174.0(3) . . . . ?
C5 C6 C7 N2 5.7(9) . . . . ?
C5 C6 C7 C8 -178.4(5) . . . . ?
N2 C7 C8 C9 1.1(6) . . . . ?
C6 C7 C8 C9 -175.3(5) . . . . ?
N2 C7 C8 C31 -177.3(5) . . . . ?
C6 C7 C8 C31 6.3(9) . . . . ?
C7 C8 C9 C10 -0.5(6) . . . . ?
C31 C8 C9 C10 177.8(5) . . . . ?
C7 C8 C9 C22 -178.7(5) . . . . ?
C31 C8 C9 C22 -0.4(9) . . . . ?
C7 N2 C10 C11 -176.2(5) . . . . ?
Rh1 N2 C10 C11 8.9(7) . . . . ?
C7 N2 C10 C9 0.8(5) . . . . ?
Rh1 N2 C10 C9 -174.1(3) . . . . ?
C8 C9 C10 C11 176.7(5) . . . . ?
C22 C9 C10 C11 -5.3(9) . . . . ?
C8 C9 C10 N2 -0.1(6) . . . . ?
C22 C9 C10 N2 177.9(5) . . . . ?
N2 C10 C11 C12 -2.4(8) . . . . ?
C9 C10 C11 C12 -178.8(5) . . . . ?
N2 C10 C11 C55 173.1(5) . . . . ?
C9 C10 C11 C55 -3.3(8) . . . . ?
N2 C10 C11 C55' -171.4(5) . . . . ?
C9 C10 C11 C55' 12.2(8) . . . . ?
C15 N3 C12 C11 -174.3(5) . . . . ?
Rh1 N3 C12 C11 7.0(7) . . . . ?
C15 N3 C12 C13 2.5(5) . . . . ?
Rh1 N3 C12 C13 -176.1(3) . . . . ?
C10 C11 C12 N3 -5.8(8) . . . . ?
C55 C11 C12 N3 178.7(5) . . . . ?
C55' C11 C12 N3 163.5(5) . . . . ?
C10 C11 C12 C13 178.0(5) . . . . ?
C55 C11 C12 C13 2.5(8) . . . . ?
C55' C11 C12 C13 -12.7(8) . . . . ?
N3 C12 C13 C14 -2.5(6) . . . . ?
C11 C12 C13 C14 174.1(5) . . . . ?
N3 C12 C13 C23 173.0(5) . . . . ?
C11 C12 C13 C23 -10.3(9) . . . . ?
C12 C13 C14 C15 1.4(6) . . . . ?
C23 C13 C14 C15 -174.5(5) . . . . ?
C12 C13 C14 C37 179.8(5) . . . . ?
C23 C13 C14 C37 3.8(9) . . . . ?
C12 N3 C15 C16 176.0(5) . . . . ?
Rh1 N3 C15 C16 -5.2(7) . . . . ?
C12 N3 C15 C14 -1.7(5) . . . . ?
Rh1 N3 C15 C14 177.1(3) . . . . ?
C13 C14 C15 N3 0.1(6) . . . . ?
C37 C14 C15 N3 -178.3(4) . . . . ?
C13 C14 C15 C16 -177.7(5) . . . . ?
C37 C14 C15 C16 3.9(8) . . . . ?
N3 C15 C16 C17 5.2(8) . . . . ?
C14 C15 C16 C17 -177.5(5) . . . . ?
C20 N4 C17 C16 177.8(4) . . . . ?
Rh1 N4 C17 C16 -3.9(7) . . . . ?
C20 N4 C17 C18 -1.2(5) . . . . ?
Rh1 N4 C17 C18 177.0(3) . . . . ?
C15 C16 C17 N4 0.0(8) . . . . ?
C15 C16 C17 C18 178.9(5) . . . . ?
N4 C17 C18 C19 0.5(5) . . . . ?
C16 C17 C18 C19 -178.6(5) . . . . ?
N4 C17 C18 C43 178.8(4) . . . . ?
C16 C17 C18 C43 -0.3(8) . . . . ?
C17 C18 C19 C20 0.5(5) . . . . ?
C43 C18 C19 C20 -177.8(5) . . . . ?
C17 C18 C19 C24 -174.5(5) . . . . ?
C43 C18 C19 C24 7.3(8) . . . . ?
C2 C1 C20 N4 -7.1(8) . . . . ?
C49 C1 C20 N4 166.7(4) . . . . ?
C2 C1 C20 C19 -179.2(5) . . . . ?
C49 C1 C20 C19 -5.4(7) . . . . ?
C17 N4 C20 C1 -172.0(4) . . . . ?
Rh1 N4 C20 C1 9.9(7) . . . . ?
C17 N4 C20 C19 1.5(5) . . . . ?
Rh1 N4 C20 C19 -176.7(3) . . . . ?
C18 C19 C20 C1 171.8(5) . . . . ?
C24 C19 C20 C1 -13.6(8) . . . . ?
C18 C19 C20 N4 -1.2(5) . . . . ?
C24 C19 C20 N4 173.4(5) . . . . ?
C3 C4 C25 C26 -95.2(6) . . . . ?
C5 C4 C25 C26 79.2(6) . . . . ?
C4 C25 C26 C27 62.3(6) . . . . ?
C25 C26 C27 C28 -176.2(5) . . . . ?
C26 C27 C28 C29 179.0(6) . . . . ?
C27 C28 C29 C30 169(2) . . . . ?
C9 C8 C31 C32 -79.5(7) . . . . ?
C7 C8 C31 C32 98.6(6) . . . . ?
C8 C31 C32 C33 -65.4(6) . . . . ?
C31 C32 C33 C34 -179.2(5) . . . . ?
C32 C33 C34 C35 -179.9(5) . . . . ?
C33 C34 C35 C36 -179.9(6) . . . . ?
C13 C14 C37 C38 -88.1(6) . . . . ?
C15 C14 C37 C38 89.9(6) . . . . ?
C14 C37 C38 C39 170.6(5) . . . . ?
C37 C38 C39 C40 -59.6(9) . . . . ?
C38 C39 C40 C41 -71.2(10) . . . . ?
C39 C40 C41 C42 -161.3(16) . . . . ?
C19 C18 C43 C44 83.6(6) . . . . ?
C17 C18 C43 C44 -94.3(6) . . . . ?
C18 C43 C44 C45 66.1(6) . . . . ?
C43 C44 C45 C46 178.5(5) . . . . ?
C44 C45 C46 C47 -177.3(6) . . . . ?
C45 C46 C47 C48 -166.6(10) . . . . ?
C20 C1 C49 C54 96.8(6) . . . . ?
C2 C1 C49 C54 -88.8(6) . . . . ?
C20 C1 C49 C50 -81.2(6) . . . . ?
C2 C1 C49 C50 93.3(6) . . . . ?
C54 C49 C50 C51 -0.2(8) . . . . ?
C1 C49 C50 C51 177.8(5) . . . . ?
C49 C50 C51 C52 0.2(9) . . . . ?
C50 C51 C52 C53 0.1(9) . . . . ?
C51 C52 C53 C54 -0.5(9) . . . . ?
C50 C49 C54 C53 -0.1(8) . . . . ?
C1 C49 C54 C53 -178.0(5) . . . . ?
C52 C53 C54 C49 0.5(9) . . . . ?
C10 C11 C55 C56 -83.1(6) . . . . ?
C12 C11 C55 C56 92.8(6) . . . . ?
C55' C11 C55 C56 -179(3) . . . . ?
C10 C11 C55 C60 101.2(6) . . . . ?
C12 C11 C55 C60 -82.9(6) . . . . ?
C55' C11 C55 C60 6(2) . . . . ?
C60 C55 C56 C57 0.0 . . . . ?
C11 C55 C56 C57 -175.5(7) . . . . ?
C55 C56 C57 C58 0.0 . . . . ?
C56 C57 C58 C59 0.0 . . . . ?
C57 C58 C59 C60 0.0 . . . . ?
C58 C59 C60 C55 0.0 . . . . ?
C56 C55 C60 C59 0.0 . . . . ?
C11 C55 C60 C59 175.9(6) . . . . ?
C10 C11 C55' C56' -94.7(6) . . . . ?
C12 C11 C55' C56' 95.0(6) . . . . ?
C55 C11 C55' C56' -3(2) . . . . ?
C10 C11 C55' C60' 89.8(7) . . . . ?
C12 C11 C55' C60' -80.5(7) . . . . ?
C55 C11 C55' C60' -179(3) . . . . ?
C60' C55' C56' C57' 0.0 . . . . ?
C11 C55' C56' C57' -175.6(8) . . . . ?
C55' C56' C57' C58' 0.0 . . . . ?
C56' C57' C58' C59' 0.0 . . . . ?
C57' C58' C59' C60' 0.0 . . . . ?
C58' C59' C60' C55' 0.0 . . . . ?
C56' C55' C60' C59' 0.0 . . . . ?
C11 C55' C60' C59' 175.5(8) . . . . ?
C65 N5 C61 C62 -2.2(8) . . . . ?
Rh1 N5 C61 C62 164.0(5) . . . . ?
N5 C61 C62 C63 0.2(9) . . . . ?
C61 C62 C63 C64 1.3(8) . . . . ?
C61 C62 C63 C63 -178.3(6) . . . 2_677 ?
C62 C63 C64 C65 -0.9(9) . . . . ?
C63 C63 C64 C65 178.7(6) 2_677 . . . ?
C61 N5 C65 C64 2.6(8) . . . . ?
Rh1 N5 C65 C64 -163.2(5) . . . . ?
C63 C64 C65 N5 -1.1(10) . . . . ?
